data_4085433
loop_
_publ_author_name
'Axtell, Jonathan C.'
'Schrock, Richard R.'
'M\"uller, Peter'
'Hoveyda, Amir H.'

_publ_section_title
;
 Synthesis of Molybdenum and Tungsten Alkylidene Complexes That Contain
 the 2,6-Bis(2,4,6-triisopropylphenyl)phenylimido (NHIPT) Ligand
;
_journal_issue 11
_journal_name_full Organometallics
_journal_page_first 2110
_journal_paper_doi 10.1021/om501213x
_journal_volume 34
_journal_year 2015
_chemical_formula_sum 'C41 H59 Cl2 N W'
_chemical_formula_weight 820.64
_chemical_name_systematic
; 
 ? 
;
_space_group_crystal_system orthorhombic
_space_group_IT_number 61
_space_group_name_Hall '-P 2ac 2ab'
_space_group_name_H-M_alt 'P b c a'
_symmetry_space_group_name_Hall '-P 2ac 2ab'
_symmetry_space_group_name_H-M 'P b c a'
_atom_sites_solution_hydrogens geom
_atom_sites_solution_primary direct
_atom_sites_solution_secondary difmap
_audit_creation_method SHELXL-2014
_cell_angle_alpha 90
_cell_angle_beta 90
_cell_angle_gamma 90
_cell_formula_units_Z 8
_cell_length_a 19.2637(18)
_cell_length_b 16.7591(18)
_cell_length_c 24.480(3)
_cell_measurement_reflns_used 9680
_cell_measurement_temperature 100(2)
_cell_measurement_theta_max 31.14
_cell_measurement_theta_min 2.32
_cell_volume 7903.2(15)
_computing_cell_refinement 'SAINT 7.46A (Bruker-AXS, 2011)'
_computing_data_collection 'APEX2 v2011.4.0 (Bruker-AXS, 2011)'
_computing_data_reduction 'SAINT 7.46A (Bruker-AXS, 2011)'
_computing_molecular_graphics 'Bruker SHELXTL'
_computing_publication_material 'Bruker SHELXTL'
_computing_structure_refinement 'SHELXL-2014 (Sheldrick, 2014)'
_computing_structure_solution 'SHELXS-97 (Sheldrick, 2008)'
_diffrn_ambient_temperature 100(2)
_diffrn_detector_area_resol_mean 8.3
_diffrn_measured_fraction_theta_full 1.000
_diffrn_measured_fraction_theta_max 1.000
_diffrn_measurement_device_type 'Bruker Smart APEX2 CCD'
_diffrn_measurement_method '\f and \w scans'
_diffrn_radiation_type MoK\a
_diffrn_radiation_wavelength 0.71073
_diffrn_reflns_av_R_equivalents 0.0966
_diffrn_reflns_av_unetI/netI 0.0546
_diffrn_reflns_Laue_measured_fraction_full 1.000
_diffrn_reflns_Laue_measured_fraction_max 1.000
_diffrn_reflns_limit_h_max 27
_diffrn_reflns_limit_h_min -13
_diffrn_reflns_limit_k_max 23
_diffrn_reflns_limit_k_min -23
_diffrn_reflns_limit_l_max 34
_diffrn_reflns_limit_l_min -34
_diffrn_reflns_number 141820
_diffrn_reflns_point_group_measured_fraction_full 1.000
_diffrn_reflns_point_group_measured_fraction_max 1.000
_diffrn_reflns_theta_full 25.242
_diffrn_reflns_theta_max 30.506
_diffrn_reflns_theta_min 1.813
_diffrn_source 'I\mS micro-focus sealed tube, multilayer optics'
_exptl_absorpt_coefficient_mu 3.086
_exptl_absorpt_correction_T_max 0.4942
_exptl_absorpt_correction_T_min '0.3487 0.4942'
_exptl_absorpt_correction_type multi-scan
_exptl_absorpt_process_details 'SADABS (Sheldrick, 2009)'
_exptl_crystal_colour orange
_exptl_crystal_density_diffrn 1.379
_exptl_crystal_density_method 'not measured'
_exptl_crystal_description block
_exptl_crystal_F_000 3360
_exptl_crystal_size_max 0.170
_exptl_crystal_size_mid 0.110
_exptl_crystal_size_min 0.075
_refine_diff_density_max 2.382
_refine_diff_density_min -2.089
_refine_diff_density_rms 0.140
_refine_ls_extinction_method none
_refine_ls_goodness_of_fit_ref 1.103
_refine_ls_hydrogen_treatment constr
_refine_ls_matrix_type full
_refine_ls_number_parameters 622
_refine_ls_number_reflns 12060
_refine_ls_number_restraints 2343
_refine_ls_restrained_S_all 1.077
_refine_ls_R_factor_all 0.0823
_refine_ls_R_factor_gt 0.0587
_refine_ls_shift/su_max 0.001
_refine_ls_shift/su_mean 0.000
_refine_ls_structure_factor_coef Fsqd
_refine_ls_weighting_details 'w=1/[\s^2^(Fo^2^)+(0.0159P)^2^+55.5689P] where P=(Fo^2^+2Fc^2^)/3'
_refine_ls_weighting_scheme calc
_refine_ls_wR_factor_gt 0.1315
_refine_ls_wR_factor_ref 0.1428
_reflns_Friedel_coverage 0.000
_reflns_number_gt 8889
_reflns_number_total 12060
_reflns_threshold_expression 'I > 2\s(I)'
_cod_data_source_file om501213x_si_005.cif
_cod_data_source_block X14136
_cod_depositor_comments 'Adding full bibliography for 4085432--4085433.cif.'
_cod_original_cell_volume 7903.2(14)
_cod_database_code 4085433
_shelx_space_group_comment
; 
The symmetry employed for this shelxl refinement is uniquely defined 
by the following loop, which should always be used as a source of 
symmetry information in preference to the above space-group names. 
They are only intended as comments. 
;
_shelx_estimated_absorpt_t_min 0.622
_shelx_estimated_absorpt_t_max 0.802
_shelxl_version_number 2014-2

loop_
_space_group_symop_operation_xyz
'x, y, z'
'-x+1/2, -y, z+1/2'
'-x, y+1/2, -z+1/2'
'x+1/2, -y+1/2, -z'
'-x, -y, -z'
'x-1/2, y, -z-1/2'
'x, -y-1/2, z-1/2'
'-x-1/2, y-1/2, z'

loop_
_atom_site_label
_atom_site_type_symbol
_atom_site_fract_x
_atom_site_fract_y
_atom_site_fract_z
_atom_site_U_iso_or_equiv
_atom_site_adp_type
_atom_site_occupancy
_atom_site_site_symmetry_order
_atom_site_calc_flag
_atom_site_refinement_flags_posn
_atom_site_refinement_flags_adp
_atom_site_refinement_flags_occupancy
_atom_site_disorder_assembly
_atom_site_disorder_group
Cl1 Cl 0.59242(13) 0.98909(13) 0.42053(12) 0.0591(6) Uani 0.860(3) 1 d D U P A 1
Cl2 Cl 0.51706(14) 0.84409(16) 0.52701(8) 0.0624(7) Uani 0.860(3) 1 d D U P A 1
W1 W 0.55918(3) 0.86248(3) 0.44125(2) 0.02898(11) Uani 0.860(3) 1 d D U P A 1
Cl1A Cl 0.6225(8) 0.9919(8) 0.4202(8) 0.0591(6) Uani 0.140(3) 1 d D U P A 2
Cl2A Cl 0.5568(9) 0.8774(10) 0.5415(4) 0.0624(7) Uani 0.140(3) 1 d D U P A 2
W1A W 0.57243(16) 0.87882(19) 0.45111(12) 0.02898(11) Uani 0.140(3) 1 d D U P A 2
C1 C 0.4882(3) 0.8351(4) 0.3912(2) 0.0309(12) Uani 0.860(3) 1 d D U P A 1
H1 H 0.4982 0.7933 0.3662 0.037 Uiso 0.860(3) 1 calc R U P A 1
C2 C 0.4170(3) 0.8731(4) 0.3870(3) 0.0422(15) Uani 0.860(3) 1 d D U P A 1
C3 C 0.4026(5) 0.9359(6) 0.4300(3) 0.062(2) Uani 0.860(3) 1 d D U P A 1
H3A H 0.3600 0.9222 0.4498 0.093 Uiso 0.860(3) 1 calc R U P A 1
H3B H 0.3969 0.9880 0.4124 0.093 Uiso 0.860(3) 1 calc R U P A 1
H3C H 0.4415 0.9382 0.4557 0.093 Uiso 0.860(3) 1 calc R U P A 1
C4 C 0.4152(6) 0.9151(6) 0.3312(3) 0.067(3) Uani 0.860(3) 1 d D U P A 1
H4A H 0.3800 0.8899 0.3081 0.101 Uiso 0.860(3) 1 calc R U P A 1
H4B H 0.4608 0.9105 0.3137 0.101 Uiso 0.860(3) 1 calc R U P A 1
H4C H 0.4038 0.9716 0.3364 0.101 Uiso 0.860(3) 1 calc R U P A 1
C5 C 0.3633(5) 0.8076(7) 0.3860(6) 0.084(3) Uani 0.860(3) 1 d D U P A 1
H5A H 0.3281 0.8180 0.4140 0.126 Uiso 0.860(3) 1 calc R U P A 1
H5B H 0.3857 0.7562 0.3933 0.126 Uiso 0.860(3) 1 calc R U P A 1
H5C H 0.3411 0.8060 0.3500 0.126 Uiso 0.860(3) 1 calc R U P A 1
C1A C 0.4828(11) 0.880(2) 0.4208(14) 0.036(4) Uani 0.140(3) 1 d D U P A 2
H1A H 0.4656 0.9326 0.4273 0.044 Uiso 0.140(3) 1 calc R U P A 2
C2A C 0.4258(13) 0.8374(18) 0.3913(12) 0.046(4) Uani 0.140(3) 1 d D U P A 2
C3A C 0.445(2) 0.7513(19) 0.3787(19) 0.055(7) Uani 0.140(3) 1 d D U P A 2
H3A1 H 0.4914 0.7400 0.3926 0.082 Uiso 0.140(3) 1 calc R U P A 2
H3A2 H 0.4437 0.7428 0.3391 0.082 Uiso 0.140(3) 1 calc R U P A 2
H3A3 H 0.4113 0.7155 0.3964 0.082 Uiso 0.140(3) 1 calc R U P A 2
C4A C 0.402(2) 0.876(3) 0.3385(14) 0.052(7) Uani 0.140(3) 1 d D U P A 2
H4A1 H 0.4292 0.9251 0.3322 0.078 Uiso 0.140(3) 1 calc R U P A 2
H4A2 H 0.3528 0.8900 0.3411 0.078 Uiso 0.140(3) 1 calc R U P A 2
H4A3 H 0.4093 0.8394 0.3080 0.078 Uiso 0.140(3) 1 calc R U P A 2
C5A C 0.3620(15) 0.833(3) 0.4279(16) 0.049(6) Uani 0.140(3) 1 d D U P A 2
H5A1 H 0.3719 0.8585 0.4629 0.074 Uiso 0.140(3) 1 calc R U P A 2
H5A2 H 0.3501 0.7764 0.4342 0.074 Uiso 0.140(3) 1 calc R U P A 2
H5A3 H 0.3229 0.8596 0.4101 0.074 Uiso 0.140(3) 1 calc R U P A 2
N1 N 0.6179(4) 0.7918(6) 0.4214(5) 0.0265(15) Uani 0.860(3) 1 d D U P A 1
N1A N 0.625(3) 0.800(4) 0.428(3) 0.0265(15) Uani 0.140(3) 1 d D U P A 2
C11 C 0.6683(3) 0.7364(3) 0.40807(19) 0.0274(9) Uani 1 1 d D U . . .
C12 C 0.7213(2) 0.7163(3) 0.44578(19) 0.0283(9) Uani 1 1 d D U . . .
C13 C 0.7704(3) 0.6608(3) 0.4306(2) 0.0337(11) Uani 1 1 d D U . . .
H13 H 0.8057 0.6460 0.4558 0.040 Uiso 1 1 calc R U . . .
C14 C 0.7693(3) 0.6261(4) 0.3790(2) 0.0370(12) Uani 1 1 d . U . . .
H14 H 0.8040 0.5886 0.3689 0.044 Uiso 1 1 calc R U . . .
C15 C 0.7176(3) 0.6463(3) 0.3426(2) 0.0323(11) Uani 1 1 d D U . . .
H15 H 0.7173 0.6226 0.3074 0.039 Uiso 1 1 calc R U . . .
C16 C 0.6652(3) 0.7012(3) 0.35662(19) 0.0294(10) Uani 1 1 d D U . . .
C17 C 0.7223(2) 0.7590(3) 0.49936(18) 0.0282(10) Uani 1 1 d D U . . .
C18 C 0.6872(3) 0.7272(3) 0.54484(19) 0.0334(11) Uani 1 1 d D U . . .
C19 C 0.6860(3) 0.7726(4) 0.5929(2) 0.0359(11) Uani 1 1 d D U . . .
H19 H 0.6616 0.7528 0.6237 0.043 Uiso 1 1 calc R U . . .
C20 C 0.7195(3) 0.8457(3) 0.5968(2) 0.0331(11) Uani 1 1 d D U . . .
C21 C 0.7559(3) 0.8736(4) 0.5518(2) 0.0370(12) Uani 1 1 d D U . . .
H21 H 0.7797 0.9230 0.5543 0.044 Uiso 1 1 calc R U . . .
C22 C 0.7583(3) 0.8312(3) 0.5033(2) 0.0318(10) Uani 1 1 d D U . . .
C23 C 0.6509(3) 0.6466(4) 0.5425(2) 0.0462(14) Uani 1 1 d D U . . .
H23 H 0.6772 0.6170 0.5137 0.055 Uiso 0.743(14) 1 calc R U P B 1
H23A H 0.6422 0.6328 0.5033 0.055 Uiso 0.257(14) 1 calc R U P B 2
C24 C 0.5796(5) 0.6458(7) 0.5225(5) 0.072(4) Uani 0.743(14) 1 d D U P B 1
H24A H 0.5653 0.7002 0.5132 0.108 Uiso 0.743(14) 1 calc R U P B 1
H24B H 0.5490 0.6246 0.5510 0.108 Uiso 0.743(14) 1 calc R U P B 1
H24C H 0.5767 0.6119 0.4900 0.108 Uiso 0.743(14) 1 calc R U P B 1
C25 C 0.6616(6) 0.5959(6) 0.5939(4) 0.051(2) Uani 0.743(14) 1 d D U P B 1
H25A H 0.6175 0.5713 0.6045 0.077 Uiso 0.743(14) 1 calc R U P B 1
H25B H 0.6784 0.6299 0.6237 0.077 Uiso 0.743(14) 1 calc R U P B 1
H25C H 0.6959 0.5541 0.5864 0.077 Uiso 0.743(14) 1 calc R U P B 1
C24A C 0.5794(10) 0.6574(16) 0.5718(14) 0.067(7) Uani 0.257(14) 1 d D U P B 2
H24D H 0.5756 0.6187 0.6017 0.100 Uiso 0.257(14) 1 calc R U P B 2
H24E H 0.5418 0.6486 0.5455 0.100 Uiso 0.257(14) 1 calc R U P B 2
H24F H 0.5761 0.7116 0.5865 0.100 Uiso 0.257(14) 1 calc R U P B 2
C25A C 0.6923(14) 0.5823(12) 0.5675(12) 0.059(6) Uani 0.257(14) 1 d D U P B 2
H25D H 0.7361 0.6042 0.5811 0.088 Uiso 0.257(14) 1 calc R U P B 2
H25E H 0.7019 0.5411 0.5401 0.088 Uiso 0.257(14) 1 calc R U P B 2
H25F H 0.6662 0.5587 0.5979 0.088 Uiso 0.257(14) 1 calc R U P B 2
C26 C 0.7189(3) 0.8964(4) 0.6483(2) 0.0426(13) Uani 1 1 d D U . . .
H26 H 0.7193 0.9534 0.6362 0.051 Uiso 1 1 calc R U . . .
C27 C 0.6549(4) 0.8857(5) 0.6827(3) 0.0507(16) Uani 1 1 d D U . . .
H27A H 0.6135 0.8912 0.6598 0.076 Uiso 1 1 calc R U . . .
H27B H 0.6541 0.9263 0.7115 0.076 Uiso 1 1 calc R U . . .
H27C H 0.6554 0.8325 0.6994 0.076 Uiso 1 1 calc R U . . .
C28 C 0.7856(3) 0.8829(5) 0.6811(2) 0.0502(16) Uani 1 1 d D U . . .
H28A H 0.7896 0.8263 0.6906 0.075 Uiso 1 1 calc R U . . .
H28B H 0.7842 0.9149 0.7145 0.075 Uiso 1 1 calc R U . . .
H28C H 0.8257 0.8989 0.6590 0.075 Uiso 1 1 calc R U . . .
C29 C 0.8027(3) 0.8621(4) 0.4557(2) 0.0372(11) Uani 1 1 d D U . . .
H29 H 0.7970 0.8251 0.4240 0.045 Uiso 0.55(5) 1 calc R U P C 1
H29A H 0.7817 0.8415 0.4211 0.045 Uiso 0.45(5) 1 calc R U P C 2
C30 C 0.7839(12) 0.9459(9) 0.4374(10) 0.055(5) Uani 0.55(5) 1 d D U P C 1
H30A H 0.7456 0.9661 0.4598 0.082 Uiso 0.55(5) 1 calc R U P C 1
H30B H 0.7696 0.9449 0.3990 0.082 Uiso 0.55(5) 1 calc R U P C 1
H30C H 0.8243 0.9809 0.4416 0.082 Uiso 0.55(5) 1 calc R U P C 1
C31 C 0.8801(5) 0.862(2) 0.4731(10) 0.062(6) Uani 0.55(5) 1 d D U P C 1
H31A H 0.8995 0.9155 0.4685 0.094 Uiso 0.55(5) 1 calc R U P C 1
H31B H 0.9059 0.8241 0.4503 0.094 Uiso 0.55(5) 1 calc R U P C 1
H31C H 0.8838 0.8460 0.5115 0.094 Uiso 0.55(5) 1 calc R U P C 1
C30A C 0.7991(15) 0.9529(7) 0.4537(15) 0.062(6) Uani 0.45(5) 1 d D U P C 2
H30D H 0.8462 0.9750 0.4553 0.093 Uiso 0.45(5) 1 calc R U P C 2
H30E H 0.7721 0.9725 0.4849 0.093 Uiso 0.45(5) 1 calc R U P C 2
H30F H 0.7767 0.9697 0.4197 0.093 Uiso 0.45(5) 1 calc R U P C 2
C31A C 0.8745(7) 0.8291(15) 0.4595(10) 0.051(5) Uani 0.45(5) 1 d D U P C 2
H31D H 0.9080 0.8731 0.4600 0.076 Uiso 0.45(5) 1 calc R U P C 2
H31E H 0.8836 0.7949 0.4278 0.076 Uiso 0.45(5) 1 calc R U P C 2
H31F H 0.8790 0.7977 0.4930 0.076 Uiso 0.45(5) 1 calc R U P C 2
C32 C 0.6093(4) 0.7148(6) 0.3157(3) 0.0311(19) Uani 0.649(14) 1 d D U P D 1
C33 C 0.5552(6) 0.6594(7) 0.3113(4) 0.039(2) Uani 0.649(14) 1 d D U P D 1
C34 C 0.5075(6) 0.6697(8) 0.2690(5) 0.043(2) Uani 0.649(14) 1 d D U P D 1
H34 H 0.4726 0.6304 0.2637 0.052 Uiso 0.649(14) 1 calc R U P D 1
C35 C 0.5094(5) 0.7350(7) 0.2345(4) 0.041(2) Uani 0.649(14) 1 d D U P D 1
C36 C 0.5607(5) 0.7914(7) 0.2426(4) 0.034(2) Uani 0.649(14) 1 d D U P D 1
H36 H 0.5618 0.8372 0.2197 0.040 Uiso 0.649(14) 1 calc R U P D 1
C37 C 0.6108(6) 0.7834(7) 0.2831(5) 0.0313(19) Uani 0.649(14) 1 d D U P D 1
C38 C 0.5492(7) 0.5889(7) 0.3507(5) 0.042(2) Uani 0.649(14) 1 d D U P D 1
H38 H 0.5929 0.5890 0.3727 0.051 Uiso 0.649(14) 1 calc R U P D 1
C39 C 0.5464(11) 0.5085(8) 0.3224(8) 0.087(5) Uani 0.649(14) 1 d D U P D 1
H39A H 0.5066 0.4781 0.3361 0.131 Uiso 0.649(14) 1 calc R U P D 1
H39B H 0.5893 0.4790 0.3299 0.131 Uiso 0.649(14) 1 calc R U P D 1
H39C H 0.5416 0.5164 0.2829 0.131 Uiso 0.649(14) 1 calc R U P D 1
C40 C 0.4898(9) 0.5985(10) 0.3915(7) 0.075(4) Uani 0.649(14) 1 d D U P D 1
H40A H 0.4612 0.5502 0.3915 0.112 Uiso 0.649(14) 1 calc R U P D 1
H40B H 0.4613 0.6445 0.3812 0.112 Uiso 0.649(14) 1 calc R U P D 1
H40C H 0.5090 0.6071 0.4282 0.112 Uiso 0.649(14) 1 calc R U P D 1
C41 C 0.4575(5) 0.7450(8) 0.1874(4) 0.055(3) Uani 0.649(14) 1 d D U P D 1
H41 H 0.4754 0.7904 0.1650 0.066 Uiso 0.649(14) 1 calc R U P D 1
C42 C 0.4582(11) 0.6752(12) 0.1510(7) 0.088(6) Uani 0.649(14) 1 d D U P D 1
H42A H 0.4106 0.6562 0.1454 0.132 Uiso 0.649(14) 1 calc R U P D 1
H42B H 0.4860 0.6327 0.1676 0.132 Uiso 0.649(14) 1 calc R U P D 1
H42C H 0.4785 0.6902 0.1158 0.132 Uiso 0.649(14) 1 calc R U P D 1
C43 C 0.3869(5) 0.7704(9) 0.2069(5) 0.061(3) Uani 0.649(14) 1 d D U P D 1
H43A H 0.3516 0.7347 0.1916 0.091 Uiso 0.649(14) 1 calc R U P D 1
H43B H 0.3778 0.8252 0.1951 0.091 Uiso 0.649(14) 1 calc R U P D 1
H43C H 0.3853 0.7677 0.2469 0.091 Uiso 0.649(14) 1 calc R U P D 1
C44 C 0.6664(6) 0.8475(7) 0.2892(6) 0.0349(18) Uani 0.649(14) 1 d D U P D 1
H44 H 0.6830 0.8454 0.3279 0.042 Uiso 0.649(14) 1 calc R U P D 1
C45 C 0.7287(6) 0.8298(12) 0.2529(8) 0.048(3) Uani 0.649(14) 1 d D U P D 1
H45A H 0.7391 0.8766 0.2304 0.072 Uiso 0.649(14) 1 calc R U P D 1
H45B H 0.7182 0.7842 0.2293 0.072 Uiso 0.649(14) 1 calc R U P D 1
H45C H 0.7690 0.8171 0.2758 0.072 Uiso 0.649(14) 1 calc R U P D 1
C46 C 0.6397(8) 0.9316(8) 0.2794(8) 0.049(3) Uani 0.649(14) 1 d D U P D 1
H46A H 0.6682 0.9576 0.2515 0.074 Uiso 0.649(14) 1 calc R U P D 1
H46B H 0.6422 0.9621 0.3135 0.074 Uiso 0.649(14) 1 calc R U P D 1
H46C H 0.5914 0.9292 0.2669 0.074 Uiso 0.649(14) 1 calc R U P D 1
C32A C 0.6058(6) 0.7144(10) 0.3175(4) 0.028(3) Uani 0.351(14) 1 d D U P D 2
C33A C 0.5559(10) 0.6538(11) 0.3155(7) 0.039(3) Uani 0.351(14) 1 d D U P D 2
C34A C 0.4978(10) 0.6601(13) 0.2818(8) 0.037(3) Uani 0.351(14) 1 d D U P D 2
H34A H 0.4624 0.6208 0.2838 0.044 Uiso 0.351(14) 1 calc R U P D 2
C35A C 0.4911(9) 0.7228(11) 0.2459(7) 0.039(3) Uani 0.351(14) 1 d D U P D 2
C36A C 0.5397(9) 0.7833(12) 0.2486(7) 0.032(3) Uani 0.351(14) 1 d D U P D 2
H36A H 0.5341 0.8282 0.2253 0.038 Uiso 0.351(14) 1 calc R U P D 2
C37A C 0.5965(11) 0.7818(13) 0.2839(10) 0.032(3) Uani 0.351(14) 1 d D U P D 2
C38A C 0.5600(12) 0.5784(12) 0.3510(9) 0.047(4) Uani 0.351(14) 1 d D U P D 2
H38A H 0.5949 0.5860 0.3808 0.057 Uiso 0.351(14) 1 calc R U P D 2
C39A C 0.5803(13) 0.5078(12) 0.3155(9) 0.052(5) Uani 0.351(14) 1 d D U P D 2
H39D H 0.5428 0.4683 0.3158 0.077 Uiso 0.351(14) 1 calc R U P D 2
H39E H 0.6228 0.4835 0.3299 0.077 Uiso 0.351(14) 1 calc R U P D 2
H39F H 0.5883 0.5260 0.2780 0.077 Uiso 0.351(14) 1 calc R U P D 2
C40A C 0.4882(13) 0.5651(17) 0.3755(11) 0.068(6) Uani 0.351(14) 1 d D U P D 2
H40D H 0.4700 0.5135 0.3632 0.102 Uiso 0.351(14) 1 calc R U P D 2
H40E H 0.4569 0.6078 0.3636 0.102 Uiso 0.351(14) 1 calc R U P D 2
H40F H 0.4915 0.5653 0.4155 0.102 Uiso 0.351(14) 1 calc R U P D 2
C41A C 0.4317(9) 0.7211(10) 0.2044(6) 0.048(3) Uani 0.351(14) 1 d D U P D 2
H41A H 0.3901 0.7031 0.2255 0.057 Uiso 0.351(14) 1 calc R U P D 2
C42A C 0.4442(16) 0.6564(14) 0.1621(9) 0.048(5) Uani 0.351(14) 1 d D U P D 2
H42D H 0.4382 0.6787 0.1254 0.073 Uiso 0.351(14) 1 calc R U P D 2
H42E H 0.4109 0.6129 0.1677 0.073 Uiso 0.351(14) 1 calc R U P D 2
H42F H 0.4915 0.6357 0.1660 0.073 Uiso 0.351(14) 1 calc R U P D 2
C43A C 0.4137(14) 0.8020(12) 0.1838(10) 0.066(5) Uani 0.351(14) 1 d D U P D 2
H43D H 0.4125 0.8013 0.1438 0.100 Uiso 0.351(14) 1 calc R U P D 2
H43E H 0.4487 0.8404 0.1962 0.100 Uiso 0.351(14) 1 calc R U P D 2
H43F H 0.3680 0.8176 0.1978 0.100 Uiso 0.351(14) 1 calc R U P D 2
C44A C 0.6499(11) 0.8491(13) 0.2851(11) 0.0349(18) Uani 0.351(14) 1 d D U P D 2
H44A H 0.6687 0.8518 0.3231 0.042 Uiso 0.351(14) 1 calc R U P D 2
C45A C 0.7109(13) 0.831(2) 0.2473(16) 0.048(3) Uani 0.351(14) 1 d D U P D 2
H45D H 0.7179 0.8751 0.2220 0.072 Uiso 0.351(14) 1 calc R U P D 2
H45E H 0.7010 0.7819 0.2265 0.072 Uiso 0.351(14) 1 calc R U P D 2
H45F H 0.7530 0.8227 0.2691 0.072 Uiso 0.351(14) 1 calc R U P D 2
C46A C 0.6187(15) 0.9299(15) 0.2723(18) 0.049(3) Uani 0.351(14) 1 d D U P D 2
H46D H 0.5689 0.9240 0.2655 0.074 Uiso 0.351(14) 1 calc R U P D 2
H46E H 0.6412 0.9522 0.2398 0.074 Uiso 0.351(14) 1 calc R U P D 2
H46F H 0.6260 0.9658 0.3034 0.074 Uiso 0.351(14) 1 calc R U P D 2

loop_
_atom_site_aniso_label
_atom_site_aniso_U_11
_atom_site_aniso_U_22
_atom_site_aniso_U_33
_atom_site_aniso_U_23
_atom_site_aniso_U_13
_atom_site_aniso_U_12
Cl1 0.0488(13) 0.0361(9) 0.0924(16) -0.0087(9) 0.0146(13) -0.0054(10)
Cl2 0.0706(15) 0.0901(17) 0.0264(8) -0.0019(9) 0.0128(9) 0.0262(13)
W1 0.02669(17) 0.03753(19) 0.02273(16) -0.00904(13) 0.00094(12) 0.00084(14)
Cl1A 0.0488(13) 0.0361(9) 0.0924(16) -0.0087(9) 0.0146(13) -0.0054(10)
Cl2A 0.0706(15) 0.0901(17) 0.0264(8) -0.0019(9) 0.0128(9) 0.0262(13)
W1A 0.02669(17) 0.03753(19) 0.02273(16) -0.00904(13) 0.00094(12) 0.00084(14)
C1 0.030(2) 0.037(3) 0.026(3) -0.002(2) 0.001(2) -0.001(2)
C2 0.028(3) 0.053(4) 0.046(3) -0.006(3) -0.002(2) 0.006(3)
C3 0.053(5) 0.083(5) 0.051(4) -0.024(4) -0.007(3) 0.030(4)
C4 0.080(6) 0.078(6) 0.044(4) -0.005(4) -0.001(4) 0.036(5)
C5 0.046(4) 0.084(6) 0.122(8) -0.007(6) -0.006(5) -0.005(4)
C1A 0.033(5) 0.044(7) 0.032(7) -0.002(6) 0.002(5) -0.001(5)
C2A 0.036(7) 0.055(8) 0.048(7) -0.010(7) -0.001(6) -0.003(6)
C3A 0.045(13) 0.056(9) 0.063(14) -0.013(8) 0.004(11) -0.005(8)
C4A 0.052(12) 0.055(13) 0.049(9) -0.011(9) -0.007(8) -0.005(10)
C5A 0.032(8) 0.070(14) 0.045(11) -0.013(10) -0.002(8) -0.006(8)
N1 0.030(3) 0.032(3) 0.017(3) -0.0049(18) -0.005(2) -0.003(2)
N1A 0.030(3) 0.032(3) 0.017(3) -0.0049(18) -0.005(2) -0.003(2)
C11 0.031(2) 0.031(2) 0.0202(19) -0.0025(16) -0.0011(16) -0.0008(17)
C12 0.030(2) 0.035(2) 0.0201(19) -0.0010(17) -0.0005(16) -0.0019(18)
C13 0.031(2) 0.041(3) 0.030(2) 0.000(2) -0.0008(19) 0.002(2)
C14 0.037(3) 0.042(3) 0.031(2) -0.002(2) 0.003(2) 0.007(2)
C15 0.038(2) 0.036(3) 0.023(2) -0.0061(19) 0.0006(18) 0.004(2)
C16 0.035(2) 0.033(2) 0.0204(19) -0.0039(17) -0.0014(16) -0.0009(18)
C17 0.026(2) 0.041(2) 0.0180(19) -0.0018(17) -0.0020(16) -0.0012(18)
C18 0.030(2) 0.049(3) 0.021(2) -0.0013(18) -0.0025(17) -0.004(2)
C19 0.029(2) 0.054(3) 0.024(2) -0.003(2) 0.0015(19) -0.003(2)
C20 0.030(2) 0.043(3) 0.026(2) -0.0041(19) -0.0018(18) 0.000(2)
C21 0.033(3) 0.043(3) 0.035(2) -0.004(2) 0.002(2) -0.003(2)
C22 0.030(2) 0.039(3) 0.026(2) -0.0009(18) 0.0006(18) -0.0020(19)
C23 0.058(3) 0.055(3) 0.025(2) -0.001(2) -0.001(2) -0.024(3)
C24 0.071(5) 0.074(7) 0.071(7) 0.033(6) -0.038(5) -0.034(5)
C25 0.056(5) 0.053(5) 0.045(5) 0.008(4) -0.004(4) -0.010(4)
C24A 0.065(7) 0.061(12) 0.075(15) 0.003(10) 0.016(8) -0.023(7)
C25A 0.074(11) 0.059(8) 0.043(13) -0.002(8) -0.005(9) -0.012(7)
C26 0.052(3) 0.048(3) 0.029(2) -0.005(2) 0.007(2) -0.005(3)
C27 0.056(4) 0.064(4) 0.033(3) -0.001(3) 0.006(3) 0.002(3)
C28 0.054(3) 0.069(5) 0.028(3) -0.010(3) -0.003(2) -0.009(3)
C29 0.037(3) 0.046(3) 0.029(2) -0.001(2) 0.0056(19) -0.011(2)
C30 0.055(9) 0.058(6) 0.051(9) 0.028(6) 0.016(7) 0.000(6)
C31 0.038(5) 0.091(13) 0.058(10) 0.030(10) 0.015(4) 0.000(5)
C30A 0.050(10) 0.053(6) 0.083(16) 0.008(6) 0.012(10) -0.006(5)
C31A 0.036(5) 0.055(10) 0.061(10) 0.001(8) 0.017(5) -0.006(5)
C32 0.036(3) 0.038(3) 0.019(3) -0.003(3) -0.004(3) 0.004(3)
C33 0.037(4) 0.047(4) 0.032(4) -0.002(3) -0.007(3) 0.002(3)
C34 0.043(5) 0.059(5) 0.028(4) 0.007(4) -0.010(4) -0.009(4)
C35 0.038(4) 0.062(4) 0.024(4) 0.011(3) -0.005(3) -0.002(4)
C36 0.033(4) 0.047(4) 0.021(3) 0.004(3) -0.001(3) 0.005(3)
C37 0.034(4) 0.039(3) 0.020(3) -0.005(3) -0.003(3) 0.007(3)
C38 0.037(5) 0.048(4) 0.043(4) 0.003(4) -0.007(4) -0.004(4)
C39 0.126(13) 0.055(6) 0.081(9) -0.014(6) 0.001(9) -0.004(7)
C40 0.077(8) 0.063(8) 0.086(8) 0.014(6) 0.032(7) 0.002(7)
C41 0.044(5) 0.093(6) 0.027(4) 0.011(4) -0.011(3) -0.001(4)
C42 0.064(11) 0.145(11) 0.055(9) -0.029(9) -0.026(7) 0.032(9)
C43 0.043(5) 0.095(9) 0.045(6) -0.003(6) -0.016(4) 0.004(5)
C44 0.042(5) 0.041(3) 0.022(3) -0.002(2) -0.005(3) 0.001(3)
C45 0.042(6) 0.058(4) 0.043(5) -0.007(4) 0.000(5) 0.002(5)
C46 0.055(8) 0.042(3) 0.052(6) 0.005(3) 0.001(6) 0.004(4)
C32A 0.032(4) 0.036(5) 0.016(5) -0.007(4) 0.001(4) 0.006(4)
C33A 0.038(5) 0.046(5) 0.033(5) 0.000(4) -0.010(4) -0.001(4)
C34A 0.037(5) 0.050(6) 0.024(6) -0.001(5) -0.003(5) 0.000(4)
C35A 0.036(5) 0.056(5) 0.024(5) 0.001(4) -0.002(4) 0.000(4)
C36A 0.031(6) 0.045(6) 0.018(5) -0.004(4) 0.004(5) 0.009(4)
C37A 0.036(5) 0.039(4) 0.022(5) -0.005(4) -0.001(4) 0.006(4)
C38A 0.049(7) 0.047(6) 0.046(6) 0.008(5) -0.016(6) -0.011(5)
C39A 0.072(12) 0.047(7) 0.036(8) 0.011(6) -0.023(7) -0.002(7)
C40A 0.060(8) 0.075(12) 0.069(11) 0.007(9) -0.003(8) -0.020(8)
C41A 0.035(6) 0.080(7) 0.028(6) 0.001(5) -0.007(5) 0.002(5)
C42A 0.034(10) 0.088(10) 0.023(7) -0.001(7) -0.008(7) 0.007(8)
C43A 0.063(12) 0.088(9) 0.049(10) 0.004(7) -0.018(9) 0.010(8)
C44A 0.042(5) 0.041(3) 0.022(3) -0.002(2) -0.005(3) 0.001(3)
C45A 0.042(6) 0.058(4) 0.043(5) -0.007(4) 0.000(5) 0.002(5)
C46A 0.055(8) 0.042(3) 0.052(6) 0.005(3) 0.001(6) 0.004(4)

loop_
_atom_type_symbol
_atom_type_description
_atom_type_scat_dispersion_real
_atom_type_scat_dispersion_imag
_atom_type_scat_source
C C 0.0033 0.0016 'International Tables Vol C Tables 4.2.6.8 and 6.1.1.4'
H H 0.0000 0.0000 'International Tables Vol C Tables 4.2.6.8 and 6.1.1.4'
N N 0.0061 0.0033 'International Tables Vol C Tables 4.2.6.8 and 6.1.1.4'
Cl Cl 0.1484 0.1585 'International Tables Vol C Tables 4.2.6.8 and 6.1.1.4'
W W -0.8490 6.8722 'International Tables Vol C Tables 4.2.6.8 and 6.1.1.4'

loop_
_geom_angle_atom_site_label_1
_geom_angle_atom_site_label_2
_geom_angle_atom_site_label_3
_geom_angle
N1 W1 C1 97.3(3)
N1 W1 Cl2 113.9(5)
C1 W1 Cl2 107.9(2)
N1 W1 Cl1 113.4(5)
C1 W1 Cl1 106.6(2)
Cl2 W1 Cl1 115.68(10)
N1A W1A C1A 114(3)
N1A W1A Cl2A 113(3)
C1A W1A Cl2A 105.5(12)
N1A W1A Cl1A 106(3)
C1A W1A Cl1A 104.4(12)
Cl2A W1A Cl1A 113.5(7)
C2 C1 W1 126.5(5)
C2 C1 H1 116.7
W1 C1 H1 116.7
C5 C2 C3 113.0(7)
C5 C2 C1 108.4(7)
C3 C2 C1 114.3(6)
C5 C2 C4 107.6(8)
C3 C2 C4 107.2(7)
C1 C2 C4 105.9(6)
C2 C3 H3A 109.5
C2 C3 H3B 109.5
H3A C3 H3B 109.5
C2 C3 H3C 109.5
H3A C3 H3C 109.5
H3B C3 H3C 109.5
C2 C4 H4A 109.5
C2 C4 H4B 109.5
H4A C4 H4B 109.5
C2 C4 H4C 109.5
H4A C4 H4C 109.5
H4B C4 H4C 109.5
C2 C5 H5A 109.5
C2 C5 H5B 109.5
H5A C5 H5B 109.5
C2 C5 H5C 109.5
H5A C5 H5C 109.5
H5B C5 H5C 109.5
C2A C1A W1A 149(2)
C2A C1A H1A 105.5
W1A C1A H1A 105.5
C1A C2A C4A 115.1(19)
C1A C2A C3A 112.1(19)
C4A C2A C3A 108.0(19)
C1A C2A C5A 109.5(18)
C4A C2A C5A 106.4(18)
C3A C2A C5A 105.2(18)
C2A C3A H3A1 109.5
C2A C3A H3A2 109.5
H3A1 C3A H3A2 109.5
C2A C3A H3A3 109.5
H3A1 C3A H3A3 109.5
H3A2 C3A H3A3 109.5
C2A C4A H4A1 109.5
C2A C4A H4A2 109.5
H4A1 C4A H4A2 109.5
C2A C4A H4A3 109.5
H4A1 C4A H4A3 109.5
H4A2 C4A H4A3 109.5
C2A C5A H5A1 109.5
C2A C5A H5A2 109.5
H5A1 C5A H5A2 109.5
C2A C5A H5A3 109.5
H5A1 C5A H5A3 109.5
H5A2 C5A H5A3 109.5
C11 N1 W1 176.2(6)
C11 N1A W1A 179(8)
N1 C11 C16 117.9(5)
N1 C11 C12 120.7(5)
C16 C11 C12 121.4(5)
C16 C11 N1A 126(3)
C12 C11 N1A 112(3)
C13 C12 C11 118.6(5)
C13 C12 C17 123.5(4)
C11 C12 C17 117.9(4)
C12 C13 C14 121.1(5)
C12 C13 H13 119.5
C14 C13 H13 119.5
C15 C14 C13 119.7(5)
C15 C14 H14 120.1
C13 C14 H14 120.1
C14 C15 C16 121.4(5)
C14 C15 H15 119.3
C16 C15 H15 119.3
C11 C16 C15 117.7(5)
C11 C16 C32 125.2(5)
C15 C16 C32 117.1(4)
C11 C16 C32A 123.1(5)
C15 C16 C32A 119.0(5)
C22 C17 C18 120.8(4)
C22 C17 C12 118.8(4)
C18 C17 C12 120.5(4)
C19 C18 C17 117.8(5)
C19 C18 C23 120.4(5)
C17 C18 C23 121.8(5)
C20 C19 C18 122.0(5)
C20 C19 H19 119.0
C18 C19 H19 119.0
C21 C20 C19 118.5(5)
C21 C20 C26 118.4(5)
C19 C20 C26 123.1(5)
C22 C21 C20 121.7(5)
C22 C21 H21 119.2
C20 C21 H21 119.2
C21 C22 C17 119.1(5)
C21 C22 C29 119.7(5)
C17 C22 C29 121.1(4)
C24 C23 C18 117.0(7)
C25A C23 C18 112.7(11)
C24 C23 C25 113.4(7)
C18 C23 C25 113.5(5)
C25A C23 C24A 111.7(14)
C18 C23 C24A 106.6(11)
C24 C23 H23 103.6
C18 C23 H23 103.6
C25 C23 H23 103.6
C25A C23 H23A 108.6
C18 C23 H23A 108.6
C24A C23 H23A 108.6
C23 C24 H24A 109.5
C23 C24 H24B 109.5
H24A C24 H24B 109.5
C23 C24 H24C 109.5
H24A C24 H24C 109.5
H24B C24 H24C 109.5
C23 C25 H25A 109.5
C23 C25 H25B 109.5
H25A C25 H25B 109.5
C23 C25 H25C 109.5
H25A C25 H25C 109.5
H25B C25 H25C 109.5
C23 C24A H24D 109.5
C23 C24A H24E 109.5
H24D C24A H24E 109.5
C23 C24A H24F 109.5
H24D C24A H24F 109.5
H24E C24A H24F 109.5
C23 C25A H25D 109.5
C23 C25A H25E 109.5
H25D C25A H25E 109.5
C23 C25A H25F 109.5
H25D C25A H25F 109.5
H25E C25A H25F 109.5
C27 C26 C20 113.9(5)
C27 C26 C28 112.1(5)
C20 C26 C28 110.2(5)
C27 C26 H26 106.7
C20 C26 H26 106.7
C28 C26 H26 106.7
C26 C27 H27A 109.5
C26 C27 H27B 109.5
H27A C27 H27B 109.5
C26 C27 H27C 109.5
H27A C27 H27C 109.5
H27B C27 H27C 109.5
C26 C28 H28A 109.5
C26 C28 H28B 109.5
H28A C28 H28B 109.5
C26 C28 H28C 109.5
H28A C28 H28C 109.5
H28B C28 H28C 109.5
C31A C29 C30A 114.5(11)
C31A C29 C22 110.1(9)
C30 C29 C22 113.8(8)
C30A C29 C22 109.6(11)
C30 C29 C31 108.2(10)
C22 C29 C31 109.1(7)
C30 C29 H29 108.6
C22 C29 H29 108.6
C31 C29 H29 108.6
C31A C29 H29A 107.4
C30A C29 H29A 107.4
C22 C29 H29A 107.4
C29 C30 H30A 109.5
C29 C30 H30B 109.5
H30A C30 H30B 109.5
C29 C30 H30C 109.5
H30A C30 H30C 109.5
H30B C30 H30C 109.5
C29 C31 H31A 109.5
C29 C31 H31B 109.5
H31A C31 H31B 109.5
C29 C31 H31C 109.5
H31A C31 H31C 109.5
H31B C31 H31C 109.5
C29 C30A H30D 109.5
C29 C30A H30E 109.5
H30D C30A H30E 109.5
C29 C30A H30F 109.5
H30D C30A H30F 109.5
H30E C30A H30F 109.5
C29 C31A H31D 109.5
C29 C31A H31E 109.5
H31D C31A H31E 109.5
C29 C31A H31F 109.5
H31D C31A H31F 109.5
H31E C31A H31F 109.5
C37 C32 C33 121.0(7)
C37 C32 C16 119.7(8)
C33 C32 C16 119.3(8)
C34 C33 C32 117.8(8)
C34 C33 C38 120.9(9)
C32 C33 C38 121.3(9)
C35 C34 C33 122.3(9)
C35 C34 H34 118.9
C33 C34 H34 118.9
C36 C35 C34 118.2(7)
C36 C35 C41 119.9(8)
C34 C35 C41 121.9(8)
C35 C36 C37 122.1(8)
C35 C36 H36 119.0
C37 C36 H36 119.0
C36 C37 C32 118.3(8)
C36 C37 C44 119.2(8)
C32 C37 C44 122.5(8)
C39 C38 C40 111.5(11)
C39 C38 C33 113.7(10)
C40 C38 C33 112.8(9)
C39 C38 H38 106.0
C40 C38 H38 106.0
C33 C38 H38 106.0
C38 C39 H39A 109.5
C38 C39 H39B 109.5
H39A C39 H39B 109.5
C38 C39 H39C 109.5
H39A C39 H39C 109.5
H39B C39 H39C 109.5
C38 C40 H40A 109.5
C38 C40 H40B 109.5
H40A C40 H40B 109.5
C38 C40 H40C 109.5
H40A C40 H40C 109.5
H40B C40 H40C 109.5
C42 C41 C43 115.3(11)
C42 C41 C35 111.2(10)
C43 C41 C35 112.4(8)
C42 C41 H41 105.7
C43 C41 H41 105.7
C35 C41 H41 105.7
C41 C42 H42A 109.5
C41 C42 H42B 109.5
H42A C42 H42B 109.5
C41 C42 H42C 109.5
H42A C42 H42C 109.5
H42B C42 H42C 109.5
C41 C43 H43A 109.5
C41 C43 H43B 109.5
H43A C43 H43B 109.5
C41 C43 H43C 109.5
H43A C43 H43C 109.5
H43B C43 H43C 109.5
C46 C44 C45 110.9(10)
C46 C44 C37 113.6(8)
C45 C44 C37 111.0(9)
C46 C44 H44 107.0
C45 C44 H44 107.0
C37 C44 H44 107.0
C44 C45 H45A 109.5
C44 C45 H45B 109.5
H45A C45 H45B 109.5
C44 C45 H45C 109.5
H45A C45 H45C 109.5
H45B C45 H45C 109.5
C44 C46 H46A 109.5
C44 C46 H46B 109.5
H46A C46 H46B 109.5
C44 C46 H46C 109.5
H46A C46 H46C 109.5
H46B C46 H46C 109.5
C33A C32A C37A 118.3(11)
C33A C32A C16 115.9(13)
C37A C32A C16 125.8(13)
C34A C33A C32A 121.1(12)
C34A C33A C38A 116.1(13)
C32A C33A C38A 122.8(14)
C35A C34A C33A 120.8(13)
C35A C34A H34A 119.6
C33A C34A H34A 119.6
C34A C35A C36A 117.8(12)
C34A C35A C41A 118.7(12)
C36A C35A C41A 123.5(12)
C35A C36A C37A 123.2(13)
C35A C36A H36A 118.4
C37A C36A H36A 118.4
C36A C37A C32A 118.4(12)
C36A C37A C44A 121.8(12)
C32A C37A C44A 119.7(13)
C39A C38A C40A 110.1(16)
C39A C38A C33A 109.2(14)
C40A C38A C33A 107.2(14)
C39A C38A H38A 110.1
C40A C38A H38A 110.1
C33A C38A H38A 110.1
C38A C39A H39D 109.5
C38A C39A H39E 109.5
H39D C39A H39E 109.5
C38A C39A H39F 109.5
H39D C39A H39F 109.5
H39E C39A H39F 109.5
C38A C40A H40D 109.5
C38A C40A H40E 109.5
H40D C40A H40E 109.5
C38A C40A H40F 109.5
H40D C40A H40F 109.5
H40E C40A H40F 109.5
C43A C41A C42A 117.2(16)
C43A C41A C35A 112.5(13)
C42A C41A C35A 110.3(14)
C43A C41A H41A 105.2
C42A C41A H41A 105.2
C35A C41A H41A 105.2
C41A C42A H42D 109.5
C41A C42A H42E 109.5
H42D C42A H42E 109.5
C41A C42A H42F 109.5
H42D C42A H42F 109.5
H42E C42A H42F 109.5
C41A C43A H43D 109.5
C41A C43A H43E 109.5
H43D C43A H43E 109.5
C41A C43A H43F 109.5
H43D C43A H43F 109.5
H43E C43A H43F 109.5
C46A C44A C37A 112.9(14)
C46A C44A C45A 111.2(16)
C37A C44A C45A 110.9(15)
C46A C44A H44A 107.2
C37A C44A H44A 107.2
C45A C44A H44A 107.2
C44A C45A H45D 109.5
C44A C45A H45E 109.5
H45D C45A H45E 109.5
C44A C45A H45F 109.5
H45D C45A H45F 109.5
H45E C45A H45F 109.5
C44A C46A H46D 109.5
C44A C46A H46E 109.5
H46D C46A H46E 109.5
C44A C46A H46F 109.5
H46D C46A H46F 109.5
H46E C46A H46F 109.5

loop_
_geom_bond_atom_site_label_1
_geom_bond_atom_site_label_2
_geom_bond_distance
Cl1 W1 2.274(2)
Cl2 W1 2.2717(19)
W1 N1 1.709(5)
W1 C1 1.893(6)
Cl1A W1A 2.256(11)
Cl2A W1A 2.233(10)
W1A N1A 1.760(14)
W1A C1A 1.879(18)
C1 C2 1.515(9)
C1 H1 0.9500
C2 C5 1.509(10)
C2 C3 1.515(9)
C2 C4 1.536(10)
C3 H3A 0.9800
C3 H3B 0.9800
C3 H3C 0.9800
C4 H4A 0.9800
C4 H4B 0.9800
C4 H4C 0.9800
C5 H5A 0.9800
C5 H5B 0.9800
C5 H5C 0.9800
C1A C2A 1.498(19)
C1A H1A 0.9500
C2A C4A 1.519(16)
C2A C3A 1.521(16)
C2A C5A 1.523(16)
C3A H3A1 0.9800
C3A H3A2 0.9800
C3A H3A3 0.9800
C4A H4A1 0.9800
C4A H4A2 0.9800
C4A H4A3 0.9800
C5A H5A1 0.9800
C5A H5A2 0.9800
C5A H5A3 0.9800
N1 C11 1.383(7)
N1A C11 1.438(14)
C11 C16 1.392(6)
C11 C12 1.417(7)
C12 C13 1.378(7)
C12 C17 1.495(6)
C13 C14 1.390(8)
C13 H13 0.9500
C14 C15 1.378(8)
C14 H14 0.9500
C15 C16 1.409(7)
C15 H15 0.9500
C16 C32 1.488(9)
C16 C32A 1.509(12)
C17 C22 1.397(7)
C17 C18 1.407(6)
C18 C19 1.400(7)
C18 C23 1.522(7)
C19 C20 1.388(7)
C19 H19 0.9500
C20 C21 1.386(7)
C20 C26 1.521(7)
C21 C22 1.384(7)
C21 H21 0.9500
C22 C29 1.536(7)
C23 C24 1.458(9)
C23 C25A 1.474(13)
C23 C25 1.532(9)
C23 C24A 1.563(13)
C23 H23 1.0000
C23 H23A 1.0000
C24 H24A 0.9800
C24 H24B 0.9800
C24 H24C 0.9800
C25 H25A 0.9800
C25 H25B 0.9800
C25 H25C 0.9800
C24A H24D 0.9800
C24A H24E 0.9800
C24A H24F 0.9800
C25A H25D 0.9800
C25A H25E 0.9800
C25A H25F 0.9800
C26 C27 1.504(8)
C26 C28 1.532(8)
C26 H26 1.0000
C27 H27A 0.9800
C27 H27B 0.9800
C27 H27C 0.9800
C28 H28A 0.9800
C28 H28B 0.9800
C28 H28C 0.9800
C29 C31A 1.493(11)
C29 C30 1.518(11)
C29 C30A 1.524(12)
C29 C31 1.551(11)
C29 H29 1.0000
C29 H29A 1.0000
C30 H30A 0.9800
C30 H30B 0.9800
C30 H30C 0.9800
C31 H31A 0.9800
C31 H31B 0.9800
C31 H31C 0.9800
C30A H30D 0.9800
C30A H30E 0.9800
C30A H30F 0.9800
C31A H31D 0.9800
C31A H31E 0.9800
C31A H31F 0.9800
C32 C37 1.398(9)
C32 C33 1.401(10)
C33 C34 1.393(10)
C33 C38 1.530(10)
C34 C35 1.383(10)
C34 H34 0.9500
C35 C36 1.383(10)
C35 C41 1.536(9)
C36 C37 1.390(9)
C36 H36 0.9500
C37 C44 1.526(10)
C38 C39 1.515(11)
C38 C40 1.528(11)
C38 H38 1.0000
C39 H39A 0.9800
C39 H39B 0.9800
C39 H39C 0.9800
C40 H40A 0.9800
C40 H40B 0.9800
C40 H40C 0.9800
C41 C42 1.469(12)
C41 C43 1.503(11)
C41 H41 1.0000
C42 H42A 0.9800
C42 H42B 0.9800
C42 H42C 0.9800
C43 H43A 0.9800
C43 H43B 0.9800
C43 H43C 0.9800
C44 C46 1.518(10)
C44 C45 1.523(10)
C44 H44 1.0000
C45 H45A 0.9800
C45 H45B 0.9800
C45 H45C 0.9800
C46 H46A 0.9800
C46 H46B 0.9800
C46 H46C 0.9800
C32A C33A 1.399(12)
C32A C37A 1.408(12)
C33A C34A 1.393(13)
C33A C38A 1.536(13)
C34A C35A 1.377(12)
C34A H34A 0.9500
C35A C36A 1.381(12)
C35A C41A 1.530(12)
C36A C37A 1.395(13)
C36A H36A 0.9500
C37A C44A 1.527(12)
C38A C39A 1.520(14)
C38A C40A 1.524(14)
C38A H38A 1.0000
C39A H39D 0.9800
C39A H39E 0.9800
C39A H39F 0.9800
C40A H40D 0.9800
C40A H40E 0.9800
C40A H40F 0.9800
C41A C43A 1.488(13)
C41A C42A 1.518(13)
C41A H41A 1.0000
C42A H42D 0.9800
C42A H42E 0.9800
C42A H42F 0.9800
C43A H43D 0.9800
C43A H43E 0.9800
C43A H43F 0.9800
C44A C46A 1.514(13)
C44A C45A 1.528(13)
C44A H44A 1.0000
C45A H45D 0.9800
C45A H45E 0.9800
C45A H45F 0.9800
C46A H46D 0.9800
C46A H46E 0.9800
C46A H46F 0.9800
